data_7103403
loop_
_publ_author_name
'Gordon, Ross J'
'Campbell, John'
'Henderson, David K'
'Henry, Dorothy C R'
'Swart, Ronald M'
'Tasker, Peter A'
'White, Fraser J'
'Wood, Jenny L'
'Yellowlees, Lesley J'

_publ_section_title
;
 Polyacidic multiloading metal extractants.
;
_journal_issue 39
_journal_name_full 'Chemical communications (Cambridge, England)'
_journal_page_first 4801
_journal_page_last 4803
_journal_paper_doi 10.1039/b810610j
_journal_year 2008
_chemical_compound_source 'Ross Gordon'
_chemical_formula_moiety 'C38 H38 Cu2 N2 O8'
_chemical_formula_sum 'C38 H38 Cu2 N2 O8'
_chemical_formula_weight 777.82
_space_group_IT_number 2
_symmetry_cell_setting triclinic
_symmetry_Int_Tables_number 2
_symmetry_space_group_name_Hall '-P 1'
_symmetry_space_group_name_H-M 'P -1'
_atom_sites_solution_hydrogens geom
_atom_sites_solution_primary direct
_atom_sites_solution_secondary difmap
_audit_creation_method SHELXL-97
_cell_angle_alpha 88.498(6)
_cell_angle_beta 83.850(6)
_cell_angle_gamma 83.339(6)
_cell_formula_units_Z 1
_cell_length_a 6.8829(7)
_cell_length_b 9.6493(10)
_cell_length_c 12.3771(12)
_cell_measurement_reflns_used 717
_cell_measurement_temperature 150(2)
_cell_measurement_theta_max 26.5
_cell_measurement_theta_min 2.65
_cell_volume 811.70(14)
_computing_cell_refinement Saint
_computing_data_collection Smart
_computing_data_reduction Saint
_computing_molecular_graphics Shelxp
_computing_publication_material Platon
_computing_structure_refinement 'SHELXL-97 (Sheldrick, 1997)'
_computing_structure_solution 'Shelxs Sheldrick'
_diffrn_ambient_temperature 150(2)
_diffrn_measured_fraction_theta_full 0.935
_diffrn_measured_fraction_theta_max 0.935
_diffrn_measurement_device_type 'Bruker Smart Apex CCD'
_diffrn_measurement_method Sphere
_diffrn_radiation_monochromator graphite
_diffrn_radiation_type MoK\a
_diffrn_radiation_wavelength 0.71073
_diffrn_reflns_av_R_equivalents 0.0000
_diffrn_reflns_av_sigmaI/netI 0.0889
_diffrn_reflns_limit_h_max 8
_diffrn_reflns_limit_h_min -8
_diffrn_reflns_limit_k_max 11
_diffrn_reflns_limit_k_min -11
_diffrn_reflns_limit_l_max 15
_diffrn_reflns_limit_l_min 0
_diffrn_reflns_number 3802
_diffrn_reflns_theta_full 26.37
_diffrn_reflns_theta_max 26.37
_diffrn_reflns_theta_min 1.65
_diffrn_source 'fine-focus sealed tube'
_exptl_absorpt_coefficient_mu 1.370
_exptl_absorpt_correction_T_max 0.99
_exptl_absorpt_correction_T_min 0.04
_exptl_absorpt_correction_type multi-scan
_exptl_absorpt_process_details 'TWINABS version 1.05'
_exptl_crystal_colour yellow
_exptl_crystal_density_diffrn 1.591
_exptl_crystal_density_method 'not measured'
_exptl_crystal_description plate
_exptl_crystal_F_000 402
_exptl_crystal_recrystallization_method 'Evaporation of reaction mixture (MeOH)'
_exptl_crystal_size_max 0.54
_exptl_crystal_size_mid 0.21
_exptl_crystal_size_min 0.01
_refine_diff_density_max 1.820
_refine_diff_density_min -1.073
_refine_diff_density_rms 0.196
_refine_ls_extinction_method none
_refine_ls_goodness_of_fit_ref 1.093
_refine_ls_hydrogen_treatment riding
_refine_ls_matrix_type full
_refine_ls_number_parameters 227
_refine_ls_number_reflns 3802
_refine_ls_number_restraints 0
_refine_ls_restrained_S_all 1.093
_refine_ls_R_factor_all 0.1039
_refine_ls_R_factor_gt 0.0865
_refine_ls_shift/su_max 0.000
_refine_ls_shift/su_mean 0.000
_refine_ls_structure_factor_coef Fsqd
_refine_ls_weighting_details 'calc w=1/[\s^2^(Fo^2^)+(0.1222P)^2^+4.5068P] where P=(Fo^2^+2Fc^2^)/3'
_refine_ls_weighting_scheme calc
_refine_ls_wR_factor_gt 0.2206
_refine_ls_wR_factor_ref 0.2302
_reflns_number_gt 3091
_reflns_number_total 3802
_reflns_threshold_expression >2sigma(I)
_cod_data_source_file b810610j.txt
_cod_data_source_block pt6032
_cod_database_code 7103403

loop_
_symmetry_equiv_pos_as_xyz
'x, y, z'
'-x, -y, -z'

loop_
_atom_site_label
_atom_site_type_symbol
_atom_site_fract_x
_atom_site_fract_y
_atom_site_fract_z
_atom_site_U_iso_or_equiv
_atom_site_adp_type
_atom_site_occupancy
_atom_site_symmetry_multiplicity
_atom_site_calc_flag
_atom_site_refinement_flags
_atom_site_disorder_assembly
_atom_site_disorder_group
Cu1 Cu 0.35629(18) -0.10457(12) 0.03923(10) 0.0168(3) Uani 1 1 d . . .
O1 O 0.5860(10) -0.0259(6) 0.0802(5) 0.0188(14) Uani 1 1 d . . .
N7 N 0.3730(10) -0.2087(7) 0.1743(6) 0.0127(15) Uani 1 1 d . . .
O11 O 0.1217(9) -0.1755(6) 0.0088(5) 0.0204(15) Uani 1 1 d . . .
O14 O -0.1471(10) -0.1471(7) -0.1158(6) 0.0305(17) Uani 1 1 d . . .
H14A H -0.0463 -0.1379 -0.0852 0.046 Uiso 1 1 calc R . .
O15 O -0.3894(10) -0.2793(7) -0.0924(6) 0.0311(17) Uani 1 1 d . . .
C2 C 0.6299(13) -0.0664(9) 0.1817(7) 0.0178(19) Uani 1 1 d . . .
C3 C 0.5246(13) -0.1692(9) 0.2329(7) 0.0155(18) Uani 1 1 d . . .
C8 C 0.2686(13) -0.3077(10) 0.2038(7) 0.021(2) Uani 1 1 d . . .
H8A H 0.3032 -0.3603 0.2663 0.025 Uiso 1 1 calc R . .
C9 C 0.1087(14) -0.3475(9) 0.1544(7) 0.0170(19) Uani 1 1 d . . .
C10 C 0.0358(13) -0.2777(8) 0.0603(7) 0.0166(19) Uani 1 1 d . . .
C12 C -0.1373(13) -0.3208(9) 0.0257(7) 0.0185(19) Uani 1 1 d . . .
C13 C -0.2389(13) -0.2497(9) -0.0669(7) 0.020(2) Uani 1 1 d . . .
C16 C -0.2269(14) -0.4269(9) 0.0792(8) 0.023(2) Uani 1 1 d . . .
H16A H -0.3430 -0.4522 0.0536 0.028 Uiso 1 1 calc R . .
C17 C -0.1570(14) -0.5001(10) 0.1695(7) 0.020(2) Uani 1 1 d . . .
C19 C 0.0102(14) -0.4566(9) 0.2031(7) 0.019(2) Uani 1 1 d . . .
H19A H 0.0628 -0.5039 0.2636 0.023 Uiso 1 1 calc R . .
C18 C -0.2634(16) -0.6098(11) 0.2270(8) 0.028(2) Uani 1 1 d . . .
H18A H -0.1916 -0.6482 0.2873 0.043 Uiso 1 1 calc R . .
H18B H -0.2733 -0.6844 0.1763 0.043 Uiso 1 1 calc R . .
H18C H -0.3956 -0.5694 0.2554 0.043 Uiso 1 1 calc R . .
C4 C 0.5675(13) -0.2221(9) 0.3350(7) 0.0176(19) Uani 1 1 d . . .
H4A H 0.4947 -0.2919 0.3693 0.021 Uiso 1 1 calc R . .
C5 C 0.7146(14) -0.1741(9) 0.3868(7) 0.018(2) Uani 1 1 d . . .
C6 C 0.8159(14) -0.0700(9) 0.3351(7) 0.022(2) Uani 1 1 d . . .
H6A H 0.9160 -0.0346 0.3698 0.026 Uiso 1 1 calc R . .
C7 C 0.7736(13) -0.0167(10) 0.2336(7) 0.020(2) Uani 1 1 d . . .
H7A H 0.8446 0.0545 0.2001 0.024 Uiso 1 1 calc R . .
C51 C 0.7653(14) -0.2276(10) 0.5010(7) 0.022(2) Uani 1 1 d . . .
C53 C 0.7184(17) -0.1095(12) 0.5817(7) 0.033(2) Uani 1 1 d . . .
H53A H 0.7505 -0.1436 0.6537 0.049 Uiso 1 1 calc R . .
H53B H 0.5781 -0.0754 0.5853 0.049 Uiso 1 1 calc R . .
H53C H 0.7964 -0.0333 0.5582 0.049 Uiso 1 1 calc R . .
C54 C 0.9852(15) -0.2794(11) 0.4946(8) 0.031(2) Uani 1 1 d . . .
H54A H 1.0185 -0.3134 0.5664 0.046 Uiso 1 1 calc R . .
H54B H 1.0618 -0.2025 0.4710 0.046 Uiso 1 1 calc R . .
H54C H 1.0159 -0.3554 0.4424 0.046 Uiso 1 1 calc R . .
C52 C 0.6523(17) -0.3490(12) 0.5392(9) 0.039(3) Uani 1 1 d . . .
H52A H 0.6869 -0.3807 0.6113 0.059 Uiso 1 1 calc R . .
H52B H 0.6862 -0.4258 0.4878 0.059 Uiso 1 1 calc R . .
H52C H 0.5108 -0.3190 0.5431 0.059 Uiso 1 1 calc R . .

loop_
_atom_site_aniso_label
_atom_site_aniso_U_11
_atom_site_aniso_U_22
_atom_site_aniso_U_33
_atom_site_aniso_U_23
_atom_site_aniso_U_13
_atom_site_aniso_U_12
Cu1 0.0175(5) 0.0211(6) 0.0128(5) 0.0072(5) -0.0053(5) -0.0045(4)
O1 0.027(4) 0.017(3) 0.014(3) 0.006(3) -0.004(3) -0.007(3)
N7 0.013(4) 0.011(4) 0.015(4) -0.004(3) 0.001(3) -0.006(3)
O11 0.013(3) 0.023(3) 0.024(4) 0.006(3) -0.005(3) 0.000(3)
O14 0.018(4) 0.043(4) 0.032(4) 0.010(3) -0.008(3) -0.005(3)
O15 0.021(4) 0.028(4) 0.048(4) 0.006(3) -0.022(3) -0.006(3)
C2 0.015(5) 0.021(5) 0.015(4) 0.003(4) -0.001(4) 0.005(4)
C3 0.014(5) 0.012(4) 0.018(4) -0.002(3) 0.001(4) 0.006(3)
C8 0.016(5) 0.028(5) 0.019(5) 0.003(4) -0.003(4) -0.003(4)
C9 0.020(5) 0.020(5) 0.010(4) 0.000(4) -0.006(4) 0.003(4)
C10 0.022(5) 0.011(4) 0.017(5) -0.002(3) 0.006(4) -0.009(4)
C12 0.021(5) 0.017(4) 0.015(4) -0.005(4) 0.002(4) 0.006(4)
C13 0.017(5) 0.015(5) 0.028(5) -0.009(4) 0.005(4) -0.004(4)
C16 0.016(5) 0.020(5) 0.034(6) -0.015(4) 0.000(4) -0.004(4)
C17 0.018(5) 0.022(5) 0.019(5) -0.010(4) 0.002(4) 0.001(4)
C19 0.026(5) 0.018(5) 0.014(4) -0.003(4) -0.004(4) 0.001(4)
C18 0.030(6) 0.033(6) 0.024(5) -0.002(4) -0.001(4) -0.011(5)
C4 0.011(5) 0.020(5) 0.021(5) 0.004(4) -0.007(4) 0.004(4)
C5 0.019(5) 0.020(5) 0.015(4) 0.004(4) -0.001(4) 0.002(4)
C6 0.029(6) 0.017(5) 0.020(5) 0.001(4) -0.013(4) -0.001(4)
C7 0.011(5) 0.026(5) 0.023(5) 0.005(4) 0.002(4) -0.007(4)
C51 0.027(5) 0.025(5) 0.014(4) 0.006(4) -0.007(4) 0.002(4)
C53 0.037(6) 0.046(7) 0.012(4) -0.008(5) -0.006(4) 0.011(5)
C54 0.029(6) 0.036(6) 0.029(5) 0.013(5) -0.014(5) -0.002(5)
C52 0.042(7) 0.045(7) 0.036(6) 0.024(5) -0.023(5) -0.018(5)

loop_
_atom_type_symbol
_atom_type_description
_atom_type_scat_dispersion_real
_atom_type_scat_dispersion_imag
_atom_type_scat_source
C C 0.0033 0.0016 'International Tables Vol C Tables 4.2.6.8 and 6.1.1.4'
H H 0.0000 0.0000 'International Tables Vol C Tables 4.2.6.8 and 6.1.1.4'
Cu Cu 0.3201 1.2651 'International Tables Vol C Tables 4.2.6.8 and 6.1.1.4'
O O 0.0106 0.0060 'International Tables Vol C Tables 4.2.6.8 and 6.1.1.4'
N N 0.0061 0.0033 'International Tables Vol C Tables 4.2.6.8 and 6.1.1.4'

loop_
_geom_angle_atom_site_label_1
_geom_angle_atom_site_label_2
_geom_angle_atom_site_label_3
_geom_angle
_geom_angle_site_symmetry_1
_geom_angle_site_symmetry_3
_geom_angle_publ_flag
O11 Cu1 N7 94.1(3) . . ?
O11 Cu1 O1 175.8(3) . . ?
N7 Cu1 O1 83.9(3) . . ?
O11 Cu1 O1 105.0(3) . 2_655 ?
N7 Cu1 O1 160.9(3) . 2_655 ?
O1 Cu1 O1 77.0(3) . 2_655 ?
O11 Cu1 Cu1 143.3(2) . 2_655 ?
N7 Cu1 Cu1 122.4(2) . 2_655 ?
O1 Cu1 Cu1 38.54(16) . 2_655 ?
O1 Cu1 Cu1 38.43(19) 2_655 2_655 ?
C2 O1 Cu1 112.7(6) . . ?
C2 O1 Cu1 143.6(6) . 2_655 ?
Cu1 O1 Cu1 103.0(3) . 2_655 ?
C8 N7 C3 124.2(8) . . ?
C8 N7 Cu1 123.9(6) . . ?
C3 N7 Cu1 111.8(5) . . ?
C10 O11 Cu1 127.6(6) . . ?
C13 O14 H14A 109.5 . . ?
O1 C2 C7 124.4(8) . . ?
O1 C2 C3 116.5(8) . . ?
C7 C2 C3 119.1(8) . . ?
C2 C3 C4 120.2(9) . . ?
C2 C3 N7 114.5(8) . . ?
C4 C3 N7 125.2(8) . . ?
N7 C8 C9 127.6(9) . . ?
N7 C8 H8A 116.2 . . ?
C9 C8 H8A 116.2 . . ?
C19 C9 C8 118.0(8) . . ?
C19 C9 C10 118.6(9) . . ?
C8 C9 C10 123.3(8) . . ?
O11 C10 C12 120.7(8) . . ?
O11 C10 C9 122.4(8) . . ?
C12 C10 C9 117.0(8) . . ?
C16 C12 C10 120.7(8) . . ?
C16 C12 C13 116.5(8) . . ?
C10 C12 C13 122.7(8) . . ?
O15 C13 O14 122.4(9) . . ?
O15 C13 C12 123.4(8) . . ?
O14 C13 C12 114.2(8) . . ?
C12 C16 C17 123.9(9) . . ?
C12 C16 H16A 118.0 . . ?
C17 C16 H16A 118.0 . . ?
C19 C17 C16 114.9(9) . . ?
C19 C17 C18 123.2(9) . . ?
C16 C17 C18 121.8(9) . . ?
C17 C19 C9 124.8(9) . . ?
C17 C19 H19A 117.6 . . ?
C9 C19 H19A 117.6 . . ?
C17 C18 H18A 109.5 . . ?
C17 C18 H18B 109.5 . . ?
H18A C18 H18B 109.5 . . ?
C17 C18 H18C 109.5 . . ?
H18A C18 H18C 109.5 . . ?
H18B C18 H18C 109.5 . . ?
C5 C4 C3 120.9(9) . . ?
C5 C4 H4A 119.6 . . ?
C3 C4 H4A 119.6 . . ?
C4 C5 C6 118.0(8) . . ?
C4 C5 C51 122.8(8) . . ?
C6 C5 C51 119.2(9) . . ?
C7 C6 C5 121.4(9) . . ?
C7 C6 H6A 119.3 . . ?
C5 C6 H6A 119.3 . . ?
C2 C7 C6 120.4(8) . . ?
C2 C7 H7A 119.8 . . ?
C6 C7 H7A 119.8 . . ?
C52 C51 C53 110.0(9) . . ?
C52 C51 C54 107.8(8) . . ?
C53 C51 C54 109.3(9) . . ?
C52 C51 C5 111.2(8) . . ?
C53 C51 C5 109.7(7) . . ?
C54 C51 C5 108.9(8) . . ?
C51 C53 H53A 109.5 . . ?
C51 C53 H53B 109.5 . . ?
H53A C53 H53B 109.5 . . ?
C51 C53 H53C 109.5 . . ?
H53A C53 H53C 109.5 . . ?
H53B C53 H53C 109.5 . . ?
C51 C54 H54A 109.5 . . ?
C51 C54 H54B 109.5 . . ?
H54A C54 H54B 109.5 . . ?
C51 C54 H54C 109.5 . . ?
H54A C54 H54C 109.5 . . ?
H54B C54 H54C 109.5 . . ?
C51 C52 H52A 109.5 . . ?
C51 C52 H52B 109.5 . . ?
H52A C52 H52B 109.5 . . ?
C51 C52 H52C 109.5 . . ?
H52A C52 H52C 109.5 . . ?
H52B C52 H52C 109.5 . . ?

loop_
_geom_bond_atom_site_label_1
_geom_bond_atom_site_label_2
_geom_bond_distance
_geom_bond_site_symmetry_2
_geom_bond_publ_flag
Cu1 O11 1.902(7) . ?
Cu1 N7 1.936(7) . ?
Cu1 O1 1.950(7) . ?
Cu1 O1 1.955(6) 2_655 ?
Cu1 Cu1 3.056(2) 2_655 ?
O1 C2 1.360(10) . ?
O1 Cu1 1.955(6) 2_655 ?
N7 C8 1.283(11) . ?
N7 C3 1.424(11) . ?
O11 C10 1.323(10) . ?
O14 C13 1.333(11) . ?
O14 H14A 0.8400 . ?
O15 C13 1.183(11) . ?
C2 C7 1.373(13) . ?
C2 C3 1.396(12) . ?
C3 C4 1.399(12) . ?
C8 C9 1.410(13) . ?
C8 H8A 0.9500 . ?
C9 C19 1.406(13) . ?
C9 C10 1.438(12) . ?
C10 C12 1.418(13) . ?
C12 C16 1.375(13) . ?
C12 C13 1.514(13) . ?
C16 C17 1.405(14) . ?
C16 H16A 0.9500 . ?
C17 C19 1.377(13) . ?
C17 C18 1.480(13) . ?
C19 H19A 0.9500 . ?
C18 H18A 0.9800 . ?
C18 H18B 0.9800 . ?
C18 H18C 0.9800 . ?
C4 C5 1.383(13) . ?
C4 H4A 0.9500 . ?
C5 C6 1.392(12) . ?
C5 C51 1.553(12) . ?
C6 C7 1.392(12) . ?
C6 H6A 0.9500 . ?
C7 H7A 0.9500 . ?
C51 C52 1.518(14) . ?
C51 C53 1.518(13) . ?
C51 C54 1.532(13) . ?
C53 H53A 0.9800 . ?
C53 H53B 0.9800 . ?
C53 H53C 0.9800 . ?
C54 H54A 0.9800 . ?
C54 H54B 0.9800 . ?
C54 H54C 0.9800 . ?
C52 H52A 0.9800 . ?
C52 H52B 0.9800 . ?
C52 H52C 0.9800 . ?
